data_7709164
loop_
_publ_author_name
'Swarbrook, Amelia M.'
'Weekes, Rohan J.'
'Goodwin, Jack W.'
'Hawes, Chris S.'

_publ_section_title
;
 Ligand isomerism fine-tunes structure and stability in zinc complexes of
 fused pyrazolopyridines
;
_journal_name_full 'Dalton Transactions'
_journal_paper_doi 10.1039/D1DT04007C
_journal_year 2022
_chemical_formula_moiety 'C55 H44 N22 O8 Zn2, 2(N O3), 2(C2 H3 N)'
_chemical_formula_sum 'C59 H50 N26 O14 Zn2'
_chemical_formula_weight 1477.99
_space_group_crystal_system monoclinic
_space_group_IT_number 14
_space_group_name_Hall '-P 2ybc'
_space_group_name_H-M_alt 'P 1 21/c 1'
_atom_sites_solution_hydrogens mixed
_atom_sites_solution_primary dual
_audit_creation_date 2021-10-26
_audit_creation_method
;
Olex2 1.3
(compiled 2020.11.12 svn.r5f609507 for OlexSys, GUI svn.r6408)
;
_audit_update_record
;
2021-11-10 deposited with the CCDC.	2021-12-22 downloaded from the CCDC.
;
_cell_angle_alpha 90
_cell_angle_beta 109.652(2)
_cell_angle_gamma 90
_cell_formula_units_Z 2
_cell_length_a 13.5157(9)
_cell_length_b 23.5974(16)
_cell_length_c 10.2149(7)
_cell_measurement_reflns_used 6475
_cell_measurement_temperature 150.0
_cell_measurement_theta_max 22.17
_cell_measurement_theta_min 2.78
_cell_volume 3068.1(4)
_computing_cell_refinement 'SAINT V8.40B (?, 2016)'
_computing_data_reduction 'SAINT V8.40B (?, 2016)'
_computing_molecular_graphics 'Olex2 1.3 (Dolomanov et al., 2009)'
_computing_publication_material 'Olex2 1.3 (Dolomanov et al., 2009)'
_computing_structure_refinement 'XL  (Sheldrick, 2008)'
_computing_structure_solution 'SHELXT 2014/5 (Sheldrick, 2014)'
_diffrn_ambient_temperature 150.0
_diffrn_measured_fraction_theta_full 0.999
_diffrn_measured_fraction_theta_max 0.998
_diffrn_measurement_device_type 'Bruker APEX-II CCD'
_diffrn_measurement_method '\f and \w scans'
_diffrn_radiation_type MoK\a
_diffrn_radiation_wavelength 0.71073
_diffrn_reflns_av_R_equivalents 0.1566
_diffrn_reflns_av_unetI/netI 0.0974
_diffrn_reflns_Laue_measured_fraction_full 0.999
_diffrn_reflns_Laue_measured_fraction_max 0.998
_diffrn_reflns_limit_h_max 16
_diffrn_reflns_limit_h_min -16
_diffrn_reflns_limit_k_max 29
_diffrn_reflns_limit_k_min -29
_diffrn_reflns_limit_l_max 12
_diffrn_reflns_limit_l_min -12
_diffrn_reflns_number 61152
_diffrn_reflns_point_group_measured_fraction_full 0.999
_diffrn_reflns_point_group_measured_fraction_max 0.998
_diffrn_reflns_theta_full 25.242
_diffrn_reflns_theta_max 26.371
_diffrn_reflns_theta_min 2.286
_diffrn_source_current 20.0
_diffrn_source_power 1.0
_diffrn_source_voltage 50.0
_diffrn_standards_number 0
_exptl_absorpt_coefficient_mu 0.873
_exptl_absorpt_correction_T_max 0.7454
_exptl_absorpt_correction_T_min 0.6729
_exptl_absorpt_correction_type multi-scan
_exptl_absorpt_process_details
;
SADABS-2016/2 (Bruker,2016/2) was used for absorption correction.
wR2(int) was 0.0782 before and 0.0701 after correction.
The Ratio of minimum to maximum transmission is 0.9027.
The \l/2 correction factor is Not present.
;
_exptl_crystal_colour colourless
_exptl_crystal_colour_primary colourless
_exptl_crystal_density_diffrn 1.600
_exptl_crystal_description plate
_exptl_crystal_F_000 1516
_exptl_crystal_size_max 0.39
_exptl_crystal_size_mid 0.12
_exptl_crystal_size_min 0.01
_refine_diff_density_max 0.391
_refine_diff_density_min -0.399
_refine_diff_density_rms 0.080
_refine_ls_extinction_method none
_refine_ls_goodness_of_fit_ref 1.075
_refine_ls_hydrogen_treatment constr
_refine_ls_matrix_type full
_refine_ls_number_parameters 574
_refine_ls_number_reflns 6257
_refine_ls_number_restraints 187
_refine_ls_restrained_S_all 1.070
_refine_ls_R_factor_all 0.1628
_refine_ls_R_factor_gt 0.0939
_refine_ls_shift/su_max 0.001
_refine_ls_shift/su_mean 0.000
_refine_ls_structure_factor_coef Fsqd
_refine_ls_weighting_details 'w=1/[\s^2^(Fo^2^)+(0.0099P)^2^+13.2189P] where P=(Fo^2^+2Fc^2^)/3'
_refine_ls_weighting_scheme calc
_refine_ls_wR_factor_gt 0.1304
_refine_ls_wR_factor_ref 0.1515
_reflns_Friedel_coverage 0.000
_reflns_number_gt 3772
_reflns_number_total 6257
_reflns_threshold_expression 'I > 2\s(I)'
_cod_data_source_file d1dt04007c2.cif
_cod_data_source_block 5beta
_cod_database_code 7709164
_shelx_shelxl_version_number 2018/3
_shelx_space_group_comment
;
The symmetry employed for this shelxl refinement is uniquely defined
by the following loop, which should always be used as a source of
symmetry information in preference to the above space-group names.
They are only intended as comments.
;
_shelx_estimated_absorpt_t_max 0.991
_shelx_estimated_absorpt_t_min 0.727
_olex2_refinement_description
;
1. Fixed Uiso
 At 1.2 times of:
  All C(H) groups
 At 1.5 times of:
  All C(H,H,H) groups, All O(H,H) groups
2. Restrained distances
 C34-C35 = C37-C36
 1.5 with sigma of 0.02
 Zn1-H1A \\sim Zn1-H1B
 with sigma of 0.02
 O6-N14 \\sim O5-N14 \\sim O5A-N14A \\sim O6A-N14A \\sim O7A-N14A \\sim O7-N14
 with sigma of 0.02
 N15A-C37 \\sim N15-C34
 with sigma of 0.02
3. Uiso/Uaniso restraints and constraints
Uanis(C27) \\sim Ueq: with sigma of 0.01 and sigma for terminal atoms of 0.01
Uanis(C35) \\sim Ueq, Uanis(C34) \\sim Ueq, Uanis(N15) \\sim Ueq, Uanis(C36)
\\sim Ueq, Uanis(C37) \\sim Ueq, Uanis(N15A) \\sim Ueq: with sigma of 0.01 and
sigma for terminal atoms of 0.01
4. Rigid body (RIGU) restrains
 O5, O6, O7, N14, O5A, O6A, O7A, N14A
 with sigma for 1-2 distances of 0.001 and sigma for 1-3 distances of 0.001
 N9, N10, N11, N12, C23, C24, C25, C26, C27, C28, C29, C33
 with sigma for 1-2 distances of 0.001 and sigma for 1-3 distances of 0.001
5. Others
 Fixed Sof: Zn1(0.5) Zn2(0.5) O5(0.5) O6(0.5) O7(0.5) N14(0.5) O5A(0.5)
 O6A(0.5) O7A(0.5) N14A(0.5) N10(0.5) N11(0.5) N12(0.5) C33(0.5) H33(0.5)
 C32(0.5) H32(0.5) C31(0.5) H31(0.5) C30(0.5) H30(0.5) C29(0.5) C25(0.5)
 C24(0.5) C23(0.5) H23(0.5) N9(0.5) C27(0.5) H27(0.5) C26(0.5) H26(0.5)
 C28(0.5) H28(0.5) N15A(0.33333) C36(0.33333) H36A(0.33333) H36B(0.33333)
 H36C(0.33333) C37(0.33333) N15(0.6667) C34(0.6667) C35(0.6667) H35A(0.6667)
 H35B(0.6667) H35C(0.6667)
6.a Free rotating group:
 O1(H1A,H1B)
6.b Me refined with riding coordinates:
 C36(H36A,H36B,H36C), C35(H35A,H35B,H35C)
6.c Aromatic/amide H refined with riding coordinates:
 C1(H1), C2(H2), C5(H5), C6(H6), C8(H8), C9(H9), C10(H10), C11(H11), C12(H12),
 C13(H13), C16(H16), C17(H17), C19(H19), C20(H20), C21(H21), C22(H22), C33(H33),
  C32(H32), C31(H31), C30(H30), C23(H23), C27(H27), C26(H26), C28(H28)
6.d Fitted hexagon refined as free rotating group:
 N12(C33,C32,C31,C30,C29), C25(C24,C23,N9,C27,C26)
;
_olex2_submission_special_instructions 'No special instructions were received'

loop_
_space_group_symop_operation_xyz
'x, y, z'
'-x, y+1/2, -z+1/2'
'-x, -y, -z'
'x, -y-1/2, z-1/2'

loop_
_atom_site_label
_atom_site_type_symbol
_atom_site_fract_x
_atom_site_fract_y
_atom_site_fract_z
_atom_site_U_iso_or_equiv
_atom_site_adp_type
_atom_site_occupancy
_atom_site_site_symmetry_order
_atom_site_calc_flag
_atom_site_refinement_flags_posn
_atom_site_refinement_flags_adp
_atom_site_refinement_flags_occupancy
_atom_site_disorder_assembly
_atom_site_disorder_group
Zn1 Zn 0.77385(14) 0.38800(11) 0.4865(2) 0.0231(5) Uani 0.5 1 d D . P . .
Zn2 Zn 0.27061(13) 0.61376(11) 0.5085(2) 0.0199(4) Uani 0.5 1 d . . P . .
O1 O 0.6562(3) 0.3179(3) 0.4879(4) 0.0624(15) Uani 1 1 d G . . . .
H1A H 0.608941 0.302474 0.416758 0.094 Uiso 1 1 d DG U . . .
H1B H 0.640884 0.306081 0.559359 0.094 Uiso 1 1 d DG U . . .
N1 N 0.8255(4) 0.3713(2) 0.7056(5) 0.0444(14) Uani 1 1 d . . . . .
N2 N 0.9430(3) 0.3989(2) 1.1744(4) 0.0388(13) Uani 1 1 d . . . . .
N3 N 0.9031(3) 0.4317(2) 1.0579(4) 0.0298(11) Uani 1 1 d . . . . .
N4 N 0.8662(3) 0.5189(2) 0.9526(5) 0.0302(11) Uani 1 1 d . . . . .
N5 N 0.6988(4) 0.39276(18) 0.2713(4) 0.0327(12) Uani 1 1 d . . . . .
N6 N 0.5999(4) 0.4698(2) -0.1632(4) 0.0294(11) Uani 1 1 d . . . . .
N7 N 0.6205(3) 0.48886(18) -0.0305(4) 0.0219(10) Uani 1 1 d . . . . .
N8 N 0.6300(3) 0.56079(18) 0.1263(5) 0.0278(11) Uani 1 1 d . . . . .
C1 C 0.8560(5) 0.3173(3) 0.7474(6) 0.0468(18) Uani 1 1 d . . . . .
H1 H 0.847359 0.289020 0.678295 0.056 Uiso 1 1 calc R U . . .
C2 C 0.8985(5) 0.3019(3) 0.8841(6) 0.0389(15) Uani 1 1 d . . . . .
H2 H 0.918308 0.263727 0.909668 0.047 Uiso 1 1 calc R U . . .
C3 C 0.9117(4) 0.3433(3) 0.9832(5) 0.0299(13) Uani 1 1 d . . . . .
C4 C 0.8827(4) 0.3991(2) 0.9398(5) 0.0269(13) Uani 1 1 d . . . . .
C5 C 0.8383(4) 0.4122(2) 0.7989(5) 0.0331(14) Uani 1 1 d . . . . .
H5 H 0.817557 0.449937 0.770126 0.040 Uiso 1 1 calc R U . . .
C6 C 0.9478(5) 0.3472(3) 1.1313(6) 0.0397(15) Uani 1 1 d . . . . .
H6 H 0.972565 0.315801 1.191565 0.048 Uiso 1 1 calc R U . . .
C7 C 0.8918(4) 0.4905(3) 1.0710(6) 0.0326(14) Uani 1 1 d . . . . .
C8 C 0.9052(4) 0.5139(3) 1.2005(6) 0.0422(17) Uani 1 1 d . . . . .
H8 H 0.921503 0.491086 1.281599 0.051 Uiso 1 1 calc R U . . .
C9 C 0.8939(5) 0.5713(3) 1.2061(7) 0.0512(19) Uani 1 1 d . . . . .
H9 H 0.903229 0.589328 1.292514 0.061 Uiso 1 1 calc R U . . .
C10 C 0.8688(4) 0.6030(3) 1.0854(7) 0.0485(18) Uani 1 1 d . . . . .
H10 H 0.860878 0.642965 1.087323 0.058 Uiso 1 1 calc R U . . .
C11 C 0.8557(4) 0.5750(3) 0.9622(7) 0.0390(15) Uani 1 1 d . . . . .
H11 H 0.838274 0.596795 0.879292 0.047 Uiso 1 1 calc R U . . .
C12 C 0.6942(4) 0.3447(2) 0.1957(5) 0.0321(14) Uani 1 1 d . . . . .
H12 H 0.710447 0.309628 0.243975 0.039 Uiso 1 1 calc R U . . .
C13 C 0.6674(4) 0.3440(2) 0.0545(5) 0.0282(13) Uani 1 1 d . . . . .
H13 H 0.665418 0.309705 0.005174 0.034 Uiso 1 1 calc R U . . .
C14 C 0.6429(4) 0.3960(2) -0.0147(5) 0.0228(12) Uani 1 1 d . . . . .
C15 C 0.6466(4) 0.4446(2) 0.0627(5) 0.0197(11) Uani 1 1 d . . . . .
C16 C 0.6747(4) 0.4421(2) 0.2065(5) 0.0267(13) Uani 1 1 d . . . . .
H16 H 0.676644 0.475781 0.258280 0.032 Uiso 1 1 calc R U . . .
C17 C 0.6136(4) 0.4148(2) -0.1538(5) 0.0279(13) Uani 1 1 d . . . . .
H17 H 0.604793 0.390549 -0.231142 0.033 Uiso 1 1 calc R U . . .
C18 C 0.6149(4) 0.5469(2) -0.0057(5) 0.0215(12) Uani 1 1 d . . . . .
C19 C 0.5967(4) 0.5861(3) -0.1133(6) 0.0344(14) Uani 1 1 d . . . . .
H19 H 0.586064 0.574381 -0.206069 0.041 Uiso 1 1 calc R U . . .
C20 C 0.5948(5) 0.6426(3) -0.0793(7) 0.0445(17) Uani 1 1 d . . . . .
H20 H 0.583168 0.670723 -0.149432 0.053 Uiso 1 1 calc R U . . .
C21 C 0.6096(5) 0.6584(3) 0.0547(7) 0.0419(16) Uani 1 1 d . . . . .
H21 H 0.608733 0.697163 0.079195 0.050 Uiso 1 1 calc R U . . .
C22 C 0.6259(4) 0.6162(3) 0.1536(6) 0.0367(14) Uani 1 1 d . . . . .
H22 H 0.634644 0.627048 0.246372 0.044 Uiso 1 1 calc R U . . .
O5 O 0.8535(7) 0.3273(4) 0.4679(10) 0.033(2) Uani 0.5 1 d D . P A 1
O6 O 0.9233(13) 0.4112(4) 0.4901(19) 0.032(3) Uani 0.5 1 d D . P A 1
O7 O 1.0178(6) 0.3371(3) 0.4864(8) 0.0337(18) Uani 0.5 1 d D . P A 1
N14 N 0.9316(7) 0.3567(4) 0.4816(14) 0.025(2) Uani 0.5 1 d D . P A 1
O5A O 0.9063(10) 0.3377(5) 0.4580(13) 0.055(3) Uani 0.5 1 d D . P A 2
O6A O 0.9158(16) 0.4267(6) 0.485(2) 0.053(4) Uani 0.5 1 d D . P A 2
O7A O 1.0541(7) 0.3804(5) 0.4766(8) 0.061(2) Uani 0.5 1 d D . P A 2
N14A N 0.9624(8) 0.3818(5) 0.4741(11) 0.047(3) Uani 0.5 1 d D . P A 2
N10 N 0.4366(7) 0.5823(3) 0.5194(8) 0.0195(15) Uani 0.5 1 d . . P A -1
N11 N 0.4474(7) 0.5247(4) 0.5061(8) 0.0188(16) Uani 0.5 1 d . . P A -1
N12 N 0.2717(5) 0.5182(2) 0.4735(8) 0.020(2) Uani 0.5 1 d G . P A -1
C33 C 0.1790(4) 0.4877(3) 0.4460(9) 0.034(3) Uani 0.5 1 d G . P A -1
H33 H 0.115025 0.506844 0.435900 0.041 Uiso 0.5 1 calc R U P A -1
C32 C 0.1799(4) 0.4290(3) 0.4333(8) 0.034(3) Uani 0.5 1 d G . P A -1
H32 H 0.116504 0.408143 0.414560 0.041 Uiso 0.5 1 calc R U P A -1
C31 C 0.2734(6) 0.4010(2) 0.4481(9) 0.034(3) Uani 0.5 1 d G . P A -1
H31 H 0.274023 0.360902 0.439475 0.040 Uiso 0.5 1 calc R U P A -1
C30 C 0.3661(4) 0.4315(2) 0.4756(9) 0.021(3) Uani 0.5 1 d G . P A -1
H30 H 0.430065 0.412363 0.485732 0.025 Uiso 0.5 1 calc R U P A -1
C29 C 0.3652(4) 0.4902(2) 0.4883(7) 0.0196(17) Uani 0.5 1 d G . P A -1
C25 C 0.6029(6) 0.5640(2) 0.5338(9) 0.021(2) Uani 0.5 1 d G . P A -1
C24 C 0.5488(4) 0.5128(3) 0.5124(7) 0.0193(17) Uani 0.5 1 d G . P A -1
C23 C 0.6003(5) 0.4627(2) 0.5031(8) 0.022(2) Uani 0.5 1 d G . P A -1
H23 H 0.563371 0.427768 0.488488 0.026 Uiso 0.5 1 calc R U P A -1
N9 N 0.7058(5) 0.4639(2) 0.5152(8) 0.0184(18) Uani 0.5 1 d G . P A -1
C27 C 0.7599(4) 0.5150(3) 0.5366(7) 0.0185(18) Uani 0.5 1 d G U P A -1
H27 H 0.832026 0.515816 0.544851 0.022 Uiso 0.5 1 calc R U P A -1
C26 C 0.7084(6) 0.5651(2) 0.5459(8) 0.0222(19) Uani 0.5 1 d G . P A -1
H26 H 0.745347 0.600058 0.560489 0.027 Uiso 0.5 1 calc R U P A -1
C28 C 0.5286(8) 0.6054(4) 0.5356(9) 0.0213(16) Uani 0.5 1 d . . P A -1
H28 H 0.542962 0.644807 0.547139 0.026 Uiso 0.5 1 calc R U P A -1
O2 O 0.6258(4) 0.21441(18) 0.2284(4) 0.0456(11) Uani 1 1 d . . . . .
O3 O 0.4618(4) 0.2001(3) 0.1196(5) 0.107(2) Uani 1 1 d . . . . .
O4 O 0.5089(4) 0.2544(2) 0.2992(5) 0.0572(13) Uani 1 1 d . . . . .
N13 N 0.5314(5) 0.2230(3) 0.2141(6) 0.0563(18) Uani 1 1 d . . . . .
N15A N 0.819(3) 0.7619(16) 0.957(3) 0.122(14) Uani 0.3333 1 d D U P B 1
C36 C 0.845(2) 0.7365(12) 0.725(3) 0.087(8) Uani 0.3333 1 d D U P B 1
H36A H 0.794570 0.751396 0.638824 0.130 Uiso 0.3333 1 calc R U P B 1
H36B H 0.915489 0.750110 0.735446 0.130 Uiso 0.3333 1 calc R U P B 1
H36C H 0.843775 0.695017 0.722545 0.130 Uiso 0.3333 1 calc R U P B 1
C37 C 0.816(3) 0.7560(16) 0.843(3) 0.101(12) Uani 0.3333 1 d D U P B 1
N15 N 0.7686(11) 0.6916(6) 0.7211(13) 0.110(4) Uani 0.6667 1 d D U P C 2
C34 C 0.7802(12) 0.7269(5) 0.7997(14) 0.074(4) Uani 0.6667 1 d D U P C 2
C35 C 0.7739(12) 0.7678(6) 0.9047(17) 0.074(4) Uani 0.6667 1 d D U P C 2
H35A H 0.833717 0.793836 0.926728 0.111 Uiso 0.6667 1 calc R U P C 2
H35B H 0.708282 0.789318 0.868554 0.111 Uiso 0.6667 1 calc R U P C 2
H35C H 0.775371 0.747509 0.989113 0.111 Uiso 0.6667 1 calc R U P C 2

loop_
_atom_site_aniso_label
_atom_site_aniso_U_11
_atom_site_aniso_U_22
_atom_site_aniso_U_33
_atom_site_aniso_U_23
_atom_site_aniso_U_13
_atom_site_aniso_U_12
Zn1 0.0271(11) 0.0259(9) 0.0150(7) -0.0003(6) 0.0050(9) 0.0037(11)
Zn2 0.0220(10) 0.0252(8) 0.0124(7) 0.0015(6) 0.0057(8) -0.0012(10)
O1 0.039(3) 0.126(5) 0.021(2) -0.003(3) 0.008(2) 0.005(3)
N1 0.070(4) 0.028(3) 0.025(3) 0.005(2) 0.001(3) -0.006(3)
N2 0.023(3) 0.070(4) 0.020(2) 0.010(2) 0.003(2) 0.004(3)
N3 0.021(2) 0.052(3) 0.015(2) 0.002(2) 0.0032(19) 0.001(2)
N4 0.020(2) 0.041(3) 0.032(3) -0.005(2) 0.011(2) -0.005(2)
N5 0.052(3) 0.018(2) 0.019(2) 0.004(2) -0.001(2) 0.002(2)
N6 0.032(3) 0.042(3) 0.014(2) 0.004(2) 0.0077(19) -0.001(2)
N7 0.020(2) 0.033(3) 0.013(2) 0.0028(19) 0.0067(18) 0.001(2)
N8 0.029(3) 0.023(3) 0.034(3) 0.003(2) 0.013(2) 0.001(2)
C1 0.071(5) 0.031(3) 0.027(3) 0.000(3) 0.001(3) -0.003(3)
C2 0.046(4) 0.034(3) 0.028(3) 0.008(3) 0.003(3) -0.001(3)
C3 0.016(3) 0.048(4) 0.021(3) 0.007(3) 0.001(2) 0.000(3)
C4 0.018(3) 0.043(4) 0.019(3) 0.003(2) 0.004(2) -0.006(3)
C5 0.041(4) 0.030(3) 0.019(3) 0.000(2) -0.002(3) -0.006(3)
C6 0.037(4) 0.057(4) 0.023(3) 0.009(3) 0.007(3) 0.005(3)
C7 0.011(3) 0.057(4) 0.028(3) -0.010(3) 0.004(2) -0.002(3)
C8 0.018(3) 0.077(5) 0.028(3) -0.014(3) 0.003(3) -0.008(3)
C9 0.027(4) 0.078(5) 0.048(4) -0.032(4) 0.012(3) -0.016(4)
C10 0.023(3) 0.054(4) 0.070(5) -0.022(4) 0.019(3) -0.006(3)
C11 0.026(3) 0.046(4) 0.048(4) -0.009(3) 0.016(3) -0.008(3)
C12 0.033(3) 0.024(3) 0.030(3) 0.002(2) -0.003(3) 0.002(3)
C13 0.026(3) 0.030(3) 0.026(3) -0.012(2) 0.005(2) 0.001(3)
C14 0.020(3) 0.031(3) 0.017(2) -0.004(2) 0.006(2) 0.001(2)
C15 0.015(3) 0.027(3) 0.016(2) -0.001(2) 0.004(2) -0.002(2)
C16 0.036(3) 0.021(3) 0.020(3) -0.003(2) 0.006(2) 0.003(3)
C17 0.026(3) 0.044(4) 0.018(3) -0.006(2) 0.014(2) -0.006(3)
C18 0.010(2) 0.027(3) 0.027(3) 0.010(2) 0.005(2) -0.002(2)
C19 0.020(3) 0.044(4) 0.035(3) 0.013(3) 0.005(3) -0.003(3)
C20 0.038(4) 0.035(4) 0.062(5) 0.028(3) 0.019(3) 0.006(3)
C21 0.030(3) 0.031(3) 0.065(5) 0.010(3) 0.018(3) 0.004(3)
C22 0.035(3) 0.035(3) 0.047(3) 0.001(3) 0.022(3) 0.003(3)
O5 0.028(3) 0.046(4) 0.028(5) 0.005(4) 0.013(4) -0.002(3)
O6 0.031(6) 0.035(4) 0.023(6) 0.004(4) 0.000(5) 0.010(3)
O7 0.028(3) 0.034(4) 0.045(5) 0.011(4) 0.021(3) 0.008(3)
N14 0.024(3) 0.034(4) 0.021(6) 0.004(4) 0.012(4) 0.005(3)
O5A 0.060(6) 0.073(6) 0.026(6) -0.011(5) 0.005(6) 0.024(5)
O6A 0.061(7) 0.069(6) 0.025(7) -0.003(6) 0.012(6) 0.035(5)
O7A 0.043(4) 0.104(7) 0.028(4) -0.002(5) 0.000(4) 0.034(5)
N14A 0.044(4) 0.070(6) 0.017(5) -0.008(5) -0.002(4) 0.031(5)
N10 0.027(3) 0.023(3) 0.013(4) 0.002(3) 0.013(3) 0.004(2)
N11 0.018(2) 0.023(3) 0.014(4) 0.003(3) 0.005(3) 0.005(2)
N12 0.017(3) 0.028(4) 0.012(5) -0.005(4) 0.002(3) 0.000(3)
C33 0.019(3) 0.038(6) 0.036(7) 0.006(5) -0.004(5) -0.005(4)
C32 0.034(7) 0.037(7) 0.025(6) 0.000(5) 0.003(5) -0.007(6)
C31 0.038(7) 0.024(6) 0.037(7) -0.003(5) 0.010(6) -0.001(6)
C30 0.023(7) 0.011(5) 0.033(7) 0.007(5) 0.014(6) 0.004(5)
C29 0.021(2) 0.028(3) 0.010(4) 0.000(3) 0.006(3) 0.002(2)
C25 0.023(2) 0.028(3) 0.014(6) -0.001(3) 0.007(3) 0.001(2)
C24 0.018(2) 0.026(3) 0.013(4) 0.002(3) 0.005(3) 0.005(2)
C23 0.019(3) 0.026(3) 0.019(5) 0.001(3) 0.006(3) 0.005(3)
N9 0.016(3) 0.029(3) 0.008(5) -0.003(3) 0.000(3) 0.003(3)
C27 0.023(4) 0.029(3) 0.004(4) -0.003(3) 0.004(4) 0.001(2)
C26 0.023(3) 0.028(3) 0.015(5) -0.003(4) 0.008(3) 0.000(3)
C28 0.028(3) 0.025(3) 0.015(4) 0.001(3) 0.013(3) 0.001(2)
O2 0.048(3) 0.053(3) 0.029(2) 0.009(2) 0.005(2) -0.009(2)
O3 0.069(4) 0.194(7) 0.041(3) -0.001(4) -0.003(3) -0.070(4)
O4 0.046(3) 0.077(4) 0.048(3) 0.030(3) 0.015(2) 0.008(3)
N13 0.046(4) 0.082(5) 0.030(3) 0.028(3) -0.001(3) -0.023(4)
N15A 0.125(16) 0.122(16) 0.125(16) -0.002(9) 0.049(10) 0.003(9)
C36 0.081(11) 0.099(12) 0.082(11) 0.004(9) 0.028(9) 0.018(9)
C37 0.098(14) 0.095(14) 0.095(14) 0.000(10) 0.012(9) -0.002(10)
N15 0.138(8) 0.111(8) 0.087(7) 0.015(6) 0.046(6) 0.027(7)
C34 0.094(8) 0.060(7) 0.064(7) -0.009(6) 0.024(6) 0.027(6)
C35 0.070(8) 0.072(7) 0.088(8) -0.012(7) 0.037(7) -0.002(6)

loop_
_atom_type_symbol
_atom_type_description
_atom_type_scat_dispersion_real
_atom_type_scat_dispersion_imag
_atom_type_scat_source
C C 0.0033 0.0016 'International Tables Vol C Tables 4.2.6.8 and 6.1.1.4'
H H 0.0000 0.0000 'International Tables Vol C Tables 4.2.6.8 and 6.1.1.4'
N N 0.0061 0.0033 'International Tables Vol C Tables 4.2.6.8 and 6.1.1.4'
O O 0.0106 0.0060 'International Tables Vol C Tables 4.2.6.8 and 6.1.1.4'
Zn Zn 0.2839 1.4301 'International Tables Vol C Tables 4.2.6.8 and 6.1.1.4'

loop_
_geom_angle_atom_site_label_1
_geom_angle_atom_site_label_2
_geom_angle_atom_site_label_3
_geom_angle
_geom_angle_site_symmetry_1
_geom_angle_site_symmetry_3
_geom_angle_publ_flag
Zn2 Zn1 O1 42.3(4) 3_666 . ?
Zn2 Zn1 N1 83.4(4) 3_666 . ?
Zn2 Zn1 N5 87.1(4) 3_666 . ?
Zn2 Zn1 O5 124.9(6) 3_666 . ?
Zn2 Zn1 O6 167.4(6) 3_666 . ?
Zn2 Zn1 N14 157.0(6) 3_666 . ?
Zn2 Zn1 O5A 144.1(6) 3_666 . ?
Zn2 Zn1 O6A 158.1(6) 3_666 . ?
Zn2 Zn1 N9 63.9(5) 3_666 . ?
N1 Zn1 O1 81.03(18) . . ?
N1 Zn1 N14 89.1(4) . . ?
N1 Zn1 O5A 92.5(4) . . ?
N5 Zn1 O1 87.32(18) . . ?
N5 Zn1 N1 168.3(2) . . ?
N5 Zn1 N14 97.0(4) . . ?
N5 Zn1 O5A 91.0(4) . . ?
N5 Zn1 O6A 95.0(6) . . ?
O5 Zn1 O1 82.6(3) . . ?
O5 Zn1 N1 88.2(3) . . ?
O5 Zn1 N5 91.5(3) . . ?
O5 Zn1 O6 66.9(4) . . ?
O5 Zn1 N14 32.8(3) . . ?
O5 Zn1 N9 170.9(3) . . ?
O6 Zn1 O1 149.2(3) . . ?
O6 Zn1 N1 93.2(5) . . ?
O6 Zn1 N5 97.4(5) . . ?
O6 Zn1 N14 34.2(3) . . ?
N14 Zn1 O1 115.0(3) . . ?
O5A Zn1 O1 101.7(4) . . ?
O6A Zn1 O1 159.3(3) . . ?
O6A Zn1 N1 96.3(6) . . ?
O6A Zn1 O5A 57.7(4) . . ?
N9 Zn1 O1 106.2(2) . . ?
N9 Zn1 N1 90.9(3) . . ?
N9 Zn1 N5 91.2(3) . . ?
N9 Zn1 O6 104.1(4) . . ?
N9 Zn1 N14 138.2(3) . . ?
Zn1 Zn2 O1 124.8(5) 3_666 3_666 ?
Zn1 Zn2 N1 80.0(4) 3_666 3_666 ?
Zn1 Zn2 N5 76.1(4) 3_666 3_666 ?
Zn1 Zn2 O5 42.0(5) 3_666 3_666 ?
Zn1 Zn2 N10 156.5(5) 3_666 . ?
Zn1 Zn2 N12 90.2(5) 3_666 . ?
O1 Zn2 N1 90.8(2) 3_666 3_666 ?
O1 Zn2 N5 97.21(19) 3_666 3_666 ?
O1 Zn2 O5 82.8(3) 3_666 3_666 ?
O1 Zn2 N10 77.4(3) 3_666 . ?
O1 Zn2 N12 144.7(2) 3_666 . ?
N1 Zn2 O5 78.0(3) 3_666 3_666 ?
N1 Zn2 N10 110.0(3) 3_666 . ?
N1 Zn2 N12 92.1(2) 3_666 . ?
N5 Zn2 N1 155.1(2) 3_666 3_666 ?
N5 Zn2 O5 79.6(3) 3_666 3_666 ?
N5 Zn2 N10 94.8(2) 3_666 . ?
N5 Zn2 N12 94.8(2) 3_666 . ?
O5 Zn2 N10 158.6(3) 3_666 . ?
O5 Zn2 N12 132.1(3) 3_666 . ?
N12 Zn2 N10 68.7(3) . . ?
Zn1 O1 H1A 127.7 . . ?
Zn1 O1 H1B 126.7 . . ?
Zn2 O1 Zn1 12.83(10) 3_666 . ?
Zn2 O1 H1A 127.5 3_666 . ?
Zn2 O1 H1B 122.0 3_666 . ?
H1A O1 H1B 104.5 . . ?
Zn1 N1 Zn2 16.58(6) . 3_666 ?
C1 N1 Zn1 117.2(4) . . ?
C1 N1 Zn2 119.0(4) . 3_666 ?
C5 N1 Zn1 122.3(4) . . ?
C5 N1 Zn2 119.8(4) . 3_666 ?
C5 N1 C1 120.2(5) . . ?
C6 N2 N3 106.5(5) . . ?
N2 N3 C4 110.5(5) . . ?
N2 N3 C7 119.9(4) . . ?
C4 N3 C7 129.6(4) . . ?
C7 N4 C11 115.9(5) . . ?
Zn1 N5 Zn2 16.76(5) . 3_666 ?
C12 N5 Zn1 117.7(3) . . ?
C12 N5 Zn2 119.3(3) . 3_666 ?
C16 N5 Zn1 121.5(4) . . ?
C16 N5 Zn2 120.9(4) . 3_666 ?
C16 N5 C12 119.5(4) . . ?
C17 N6 N7 106.1(4) . . ?
N6 N7 C15 110.8(4) . . ?
N6 N7 C18 119.8(4) . . ?
C15 N7 C18 129.4(4) . . ?
C18 N8 C22 116.5(5) . . ?
N1 C1 H1 118.4 . . ?
N1 C1 C2 123.2(6) . . ?
C2 C1 H1 118.4 . . ?
C1 C2 H2 121.1 . . ?
C1 C2 C3 117.9(6) . . ?
C3 C2 H2 121.1 . . ?
C2 C3 C4 118.8(5) . . ?
C2 C3 C6 137.7(6) . . ?
C4 C3 C6 103.5(5) . . ?
N3 C4 C3 107.2(4) . . ?
N3 C4 C5 132.0(5) . . ?
C5 C4 C3 120.8(5) . . ?
N1 C5 C4 119.1(5) . . ?
N1 C5 H5 120.4 . . ?
C4 C5 H5 120.4 . . ?
N2 C6 C3 112.3(5) . . ?
N2 C6 H6 123.8 . . ?
C3 C6 H6 123.8 . . ?
N4 C7 N3 114.6(5) . . ?
N4 C7 C8 125.4(6) . . ?
C8 C7 N3 120.0(6) . . ?
C7 C8 H8 121.5 . . ?
C9 C8 C7 117.0(6) . . ?
C9 C8 H8 121.5 . . ?
C8 C9 H9 120.1 . . ?
C8 C9 C10 119.8(6) . . ?
C10 C9 H9 120.1 . . ?
C9 C10 H10 120.9 . . ?
C11 C10 C9 118.1(7) . . ?
C11 C10 H10 120.9 . . ?
N4 C11 C10 123.8(6) . . ?
N4 C11 H11 118.1 . . ?
C10 C11 H11 118.1 . . ?
N5 C12 H12 118.2 . . ?
N5 C12 C13 123.6(5) . . ?
C13 C12 H12 118.2 . . ?
C12 C13 H13 121.3 . . ?
C12 C13 C14 117.3(5) . . ?
C14 C13 H13 121.3 . . ?
C13 C14 C17 136.3(5) . . ?
C15 C14 C13 118.8(4) . . ?
C15 C14 C17 105.0(5) . . ?
N7 C15 C14 106.4(4) . . ?
N7 C15 C16 132.7(5) . . ?
C14 C15 C16 120.9(5) . . ?
N5 C16 C15 119.9(5) . . ?
N5 C16 H16 120.0 . . ?
C15 C16 H16 120.0 . . ?
N6 C17 C14 111.7(5) . . ?
N6 C17 H17 124.2 . . ?
C14 C17 H17 124.2 . . ?
N8 C18 N7 115.1(4) . . ?
N8 C18 C19 124.1(5) . . ?
C19 C18 N7 120.8(5) . . ?
C18 C19 H19 121.4 . . ?
C20 C19 C18 117.1(6) . . ?
C20 C19 H19 121.4 . . ?
C19 C20 H20 119.8 . . ?
C21 C20 C19 120.4(6) . . ?
C21 C20 H20 119.8 . . ?
C20 C21 H21 121.0 . . ?
C20 C21 C22 118.0(6) . . ?
C22 C21 H21 121.0 . . ?
N8 C22 C21 123.9(6) . . ?
N8 C22 H22 118.1 . . ?
C21 C22 H22 118.1 . . ?
Zn1 O5 Zn2 13.07(13) . 3_666 ?
N14 O5 Zn1 93.3(6) . . ?
N14 O5 Zn2 106.2(7) . 3_666 ?
N14 O6 Zn1 81.0(9) . . ?
O5 N14 Zn1 53.9(5) . . ?
O5 N14 O6 118.5(11) . . ?
O5 N14 O7 123.4(10) . . ?
O6 N14 Zn1 64.7(9) . . ?
O7 N14 Zn1 175.5(9) . . ?
O7 N14 O6 118.1(12) . . ?
N14A O5A Zn1 91.0(8) . . ?
N14A O6A Zn1 96.9(12) . . ?
O6A N14A O5A 114.1(14) . . ?
O7A N14A O5A 122.3(13) . . ?
O7A N14A O6A 123.6(15) . . ?
N11 N10 Zn2 116.2(6) . . ?
C28 N10 Zn2 136.7(7) . . ?
C28 N10 N11 107.1(8) . . ?
C29 N11 N10 120.1(8) . . ?
C29 N11 C24 130.4(9) . . ?
C24 N11 N10 109.4(7) . . ?
C33 N12 Zn2 119.4(3) . . ?
C33 N12 C29 120.0 . . ?
C29 N12 Zn2 120.4(3) . . ?
N12 C33 H33 120.0 . . ?
N12 C33 C32 120.0 . . ?
C32 C33 H33 120.0 . . ?
C33 C32 H32 120.0 . . ?
C31 C32 C33 120.0 . . ?
C31 C32 H32 120.0 . . ?
C32 C31 H31 120.0 . . ?
C30 C31 C32 120.0 . . ?
C30 C31 H31 120.0 . . ?
C31 C30 H30 120.0 . . ?
C31 C30 C29 120.0 . . ?
C29 C30 H30 120.0 . . ?
N11 C29 N12 114.1(6) . . ?
N11 C29 C30 125.8(6) . . ?
C30 C29 N12 120.0 . . ?
C24 C25 C26 120.0 . . ?
C24 C25 C28 105.4(6) . . ?
C26 C25 C28 134.6(6) . . ?
N11 C24 C25 107.0(7) . . ?
N11 C24 C23 133.0(7) . . ?
C23 C24 C25 120.0 . . ?
C24 C23 H23 120.0 . . ?
C24 C23 N9 120.0 . . ?
N9 C23 H23 120.0 . . ?
C23 N9 Zn1 117.4(4) . . ?
C27 N9 Zn1 122.5(4) . . ?
C27 N9 C23 120.0 . . ?
N9 C27 H27 120.0 . . ?
N9 C27 C26 120.0 . . ?
C26 C27 H27 120.0 . . ?
C25 C26 H26 120.0 . . ?
C27 C26 C25 120.0 . . ?
C27 C26 H26 120.0 . . ?
N10 C28 C25 111.1(9) . . ?
N10 C28 H28 124.5 . . ?
C25 C28 H28 124.5 . . ?
O2 N13 O4 119.4(6) . . ?
O3 N13 O2 120.1(8) . . ?
O3 N13 O4 120.5(7) . . ?
H36A C36 H36B 109.5 . . ?
H36A C36 H36C 109.5 . . ?
H36B C36 H36C 109.5 . . ?
C37 C36 H36A 109.5 . . ?
C37 C36 H36B 109.5 . . ?
C37 C36 H36C 109.5 . . ?
N15A C37 C36 159(4) . . ?
N15 C34 C35 167.4(18) . . ?
C34 C35 H35A 109.5 . . ?
C34 C35 H35B 109.5 . . ?
C34 C35 H35C 109.5 . . ?
H35A C35 H35B 109.5 . . ?
H35A C35 H35C 109.5 . . ?
H35B C35 H35C 109.5 . . ?

loop_
_geom_bond_atom_site_label_1
_geom_bond_atom_site_label_2
_geom_bond_distance
_geom_bond_site_symmetry_2
_geom_bond_publ_flag
Zn1 Zn2 0.6214(17) 3_666 ?
Zn1 O1 2.297(5) . ?
Zn1 N1 2.145(5) . ?
Zn1 N5 2.092(4) . ?
Zn1 O5 1.841(10) . ?
Zn1 O6 2.081(17) . ?
Zn1 N14 2.273(9) . ?
Zn1 O5A 2.247(13) . ?
Zn1 O6A 2.13(2) . ?
Zn1 N9 2.078(5) . ?
Zn2 O1 1.885(6) 3_666 ?
Zn2 N1 2.164(5) 3_666 ?
Zn2 N5 2.152(5) 3_666 ?
Zn2 O5 2.254(10) 3_666 ?
Zn2 N10 2.331(8) . ?
Zn2 N12 2.283(5) . ?
O1 H1A 0.8701 . ?
O1 H1B 0.8695 . ?
N1 C1 1.362(7) . ?
N1 C5 1.326(7) . ?
N2 N3 1.369(6) . ?
N2 C6 1.305(8) . ?
N3 C4 1.378(6) . ?
N3 C7 1.407(7) . ?
N4 C7 1.323(7) . ?
N4 C11 1.339(7) . ?
N5 C12 1.362(7) . ?
N5 C16 1.325(6) . ?
N6 N7 1.365(5) . ?
N6 C17 1.310(7) . ?
N7 C15 1.377(6) . ?
N7 C18 1.399(6) . ?
N8 C18 1.335(6) . ?
N8 C22 1.342(7) . ?
C1 H1 0.9500 . ?
C1 C2 1.368(7) . ?
C2 H2 0.9500 . ?
C2 C3 1.375(8) . ?
C3 C4 1.403(8) . ?
C3 C6 1.428(7) . ?
C4 C5 1.395(7) . ?
C5 H5 0.9500 . ?
C6 H6 0.9500 . ?
C7 C8 1.389(7) . ?
C8 H8 0.9500 . ?
C8 C9 1.365(9) . ?
C9 H9 0.9500 . ?
C9 C10 1.384(9) . ?
C10 H10 0.9500 . ?
C10 C11 1.379(8) . ?
C11 H11 0.9500 . ?
C12 H12 0.9500 . ?
C12 C13 1.364(7) . ?
C13 H13 0.9500 . ?
C13 C14 1.398(7) . ?
C14 C15 1.384(7) . ?
C14 C17 1.413(7) . ?
C15 C16 1.389(6) . ?
C16 H16 0.9500 . ?
C17 H17 0.9500 . ?
C18 C19 1.393(7) . ?
C19 H19 0.9500 . ?
C19 C20 1.382(8) . ?
C20 H20 0.9500 . ?
C20 C21 1.367(9) . ?
C21 H21 0.9500 . ?
C21 C22 1.382(8) . ?
C22 H22 0.9500 . ?
O5 N14 1.232(10) . ?
O6 N14 1.295(11) . ?
O7 N14 1.240(10) . ?
O5A N14A 1.267(11) . ?
O6A N14A 1.254(11) . ?
O7A N14A 1.232(10) . ?
N10 N11 1.380(11) . ?
N10 C28 1.315(12) . ?
N11 C29 1.339(9) . ?
N11 C24 1.379(10) . ?
N12 C33 1.3900 . ?
N12 C29 1.3900 . ?
C33 H33 0.9500 . ?
C33 C32 1.3900 . ?
C32 H32 0.9500 . ?
C32 C31 1.3900 . ?
C31 H31 0.9500 . ?
C31 C30 1.3900 . ?
C30 H30 0.9500 . ?
C30 C29 1.3900 . ?
C25 C24 1.3900 . ?
C25 C26 1.3900 . ?
C25 C28 1.405(11) . ?
C24 C23 1.3900 . ?
C23 H23 0.9500 . ?
C23 N9 1.3900 . ?
N9 C27 1.3900 . ?
C27 H27 0.9500 . ?
C27 C26 1.3900 . ?
C26 H26 0.9500 . ?
C28 H28 0.9500 . ?
O2 N13 1.252(7) . ?
O3 N13 1.224(7) . ?
O4 N13 1.254(7) . ?
N15A C37 1.16(2) . ?
C36 H36A 0.9800 . ?
C36 H36B 0.9800 . ?
C36 H36C 0.9800 . ?
C36 C37 1.456(19) . ?
N15 C34 1.131(14) . ?
C34 C35 1.467(15) . ?
C35 H35A 0.9800 . ?
C35 H35B 0.9800 . ?
C35 H35C 0.9800 . ?

loop_
_geom_torsion_atom_site_label_1
_geom_torsion_atom_site_label_2
_geom_torsion_atom_site_label_3
_geom_torsion_atom_site_label_4
_geom_torsion
_geom_torsion_site_symmetry_1
_geom_torsion_site_symmetry_2
_geom_torsion_site_symmetry_3
_geom_torsion_site_symmetry_4
_geom_torsion_publ_flag
Zn1 N1 C1 C2 174.6(5) . . . . ?
Zn1 N1 C5 C4 -173.2(4) . . . . ?
Zn1 N5 C12 C13 -166.2(4) . . . . ?
Zn1 N5 C16 C15 165.8(4) . . . . ?
Zn1 O5 N14 O6 -5.2(15) . . . . ?
Zn1 O5 N14 O7 175.5(12) . . . . ?
Zn1 O6 N14 O5 4.6(14) . . . . ?
Zn1 O6 N14 O7 -176.0(12) . . . . ?
Zn1 O5A N14A O6A -5.2(12) . . . . ?
Zn1 O5A N14A O7A 176.0(10) . . . . ?
Zn1 O6A N14A O5A 5.5(13) . . . . ?
Zn1 O6A N14A O7A -175.7(10) . . . . ?
Zn1 N9 C27 C26 175.7(6) . . . . ?
Zn2 Zn1 O5 N14 -171.9(8) 3_666 . . . ?
Zn2 N1 C1 C2 -166.7(5) 3_666 . . . ?
Zn2 N1 C5 C4 167.6(4) 3_666 . . . ?
Zn2 N5 C12 C13 174.8(4) 3_666 . . . ?
Zn2 N5 C16 C15 -174.6(4) 3_666 . . . ?
Zn2 O5 N14 Zn1 -1.90(19) 3_666 . . . ?
Zn2 O5 N14 O6 -7.1(16) 3_666 . . . ?
Zn2 O5 N14 O7 173.6(11) 3_666 . . . ?
Zn2 N10 N11 C29 -0.1(10) . . . . ?
Zn2 N10 N11 C24 179.1(5) . . . . ?
Zn2 N10 C28 C25 179.9(6) . . . . ?
Zn2 N12 C33 C32 -175.9(5) . . . . ?
Zn2 N12 C29 N11 -8.0(7) . . . . ?
Zn2 N12 C29 C30 175.8(5) . . . . ?
O1 Zn1 O5 Zn2 -0.5(5) . . . 3_666 ?
O1 Zn1 O5 N14 -172.4(7) . . . . ?
N1 Zn1 O5 Zn2 80.7(5) . . . 3_666 ?
N1 Zn1 O5 N14 -91.2(7) . . . . ?
N1 C1 C2 C3 -0.7(10) . . . . ?
N2 N3 C4 C3 -0.5(6) . . . . ?
N2 N3 C4 C5 176.9(6) . . . . ?
N2 N3 C7 N4 171.3(4) . . . . ?
N2 N3 C7 C8 -10.2(7) . . . . ?
N3 N2 C6 C3 0.4(7) . . . . ?
N3 C4 C5 N1 -178.4(6) . . . . ?
N3 C7 C8 C9 179.5(5) . . . . ?
N4 C7 C8 C9 -2.1(9) . . . . ?
N5 Zn1 O5 Zn2 -87.6(5) . . . 3_666 ?
N5 Zn1 O5 N14 100.5(7) . . . . ?
N5 C12 C13 C14 -0.5(9) . . . . ?
N6 N7 C15 C14 0.4(5) . . . . ?
N6 N7 C15 C16 179.2(5) . . . . ?
N6 N7 C18 N8 176.0(4) . . . . ?
N6 N7 C18 C19 -5.2(7) . . . . ?
N7 N6 C17 C14 0.4(6) . . . . ?
N7 C15 C16 N5 -178.4(5) . . . . ?
N7 C18 C19 C20 -178.5(5) . . . . ?
N8 C18 C19 C20 0.2(8) . . . . ?
C1 N1 C5 C4 -0.4(9) . . . . ?
C1 C2 C3 C4 -0.9(9) . . . . ?
C1 C2 C3 C6 177.6(7) . . . . ?
C2 C3 C4 N3 179.7(5) . . . . ?
C2 C3 C4 C5 1.9(8) . . . . ?
C2 C3 C6 N2 -179.4(7) . . . . ?
C3 C4 C5 N1 -1.2(9) . . . . ?
C4 N3 C7 N4 -6.3(8) . . . . ?
C4 N3 C7 C8 172.3(5) . . . . ?
C4 C3 C6 N2 -0.7(7) . . . . ?
C5 N1 C1 C2 1.4(11) . . . . ?
C6 N2 N3 C4 0.1(6) . . . . ?
C6 N2 N3 C7 -177.9(5) . . . . ?
C6 C3 C4 N3 0.7(6) . . . . ?
C6 C3 C4 C5 -177.1(5) . . . . ?
C7 N3 C4 C3 177.2(5) . . . . ?
C7 N3 C4 C5 -5.3(10) . . . . ?
C7 N4 C11 C10 -0.9(8) . . . . ?
C7 C8 C9 C10 0.8(9) . . . . ?
C8 C9 C10 C11 0.2(9) . . . . ?
C9 C10 C11 N4 -0.2(9) . . . . ?
C11 N4 C7 N3 -179.5(5) . . . . ?
C11 N4 C7 C8 2.0(8) . . . . ?
C12 N5 C16 C15 -1.1(8) . . . . ?
C12 C13 C14 C15 -0.3(8) . . . . ?
C12 C13 C14 C17 179.0(6) . . . . ?
C13 C14 C15 N7 179.4(5) . . . . ?
C13 C14 C15 C16 0.4(8) . . . . ?
C13 C14 C17 N6 -179.5(6) . . . . ?
C14 C15 C16 N5 0.3(8) . . . . ?
C15 N7 C18 N8 -5.1(7) . . . . ?
C15 N7 C18 C19 173.6(5) . . . . ?
C15 C14 C17 N6 -0.1(6) . . . . ?
C16 N5 C12 C13 1.2(9) . . . . ?
C17 N6 N7 C15 -0.5(6) . . . . ?
C17 N6 N7 C18 178.5(4) . . . . ?
C17 C14 C15 N7 -0.2(5) . . . . ?
C17 C14 C15 C16 -179.1(5) . . . . ?
C18 N7 C15 C14 -178.5(5) . . . . ?
C18 N7 C15 C16 0.3(9) . . . . ?
C18 N8 C22 C21 -1.6(8) . . . . ?
C18 C19 C20 C21 -0.4(9) . . . . ?
C19 C20 C21 C22 -0.3(9) . . . . ?
C20 C21 C22 N8 1.3(9) . . . . ?
C22 N8 C18 N7 179.5(5) . . . . ?
C22 N8 C18 C19 0.8(8) . . . . ?
O6 Zn1 O5 Zn2 175.0(8) . . . 3_666 ?
O6 Zn1 O5 N14 3.1(9) . . . . ?
N14 Zn1 O5 Zn2 171.9(8) . . . 3_666 ?
N10 N11 C29 N12 5.1(10) . . . . ?
N10 N11 C29 C30 -179.0(6) . . . . ?
N10 N11 C24 C25 1.6(7) . . . . ?
N10 N11 C24 C23 -179.1(6) . . . . ?
N11 N10 C28 C25 -0.1(10) . . . . ?
N11 C24 C23 N9 -179.2(8) . . . . ?
N12 C33 C32 C31 0.0 . . . . ?
C33 N12 C29 N11 176.1(6) . . . . ?
C33 N12 C29 C30 0.0 . . . . ?
C33 C32 C31 C30 0.0 . . . . ?
C32 C31 C30 C29 0.0 . . . . ?
C31 C30 C29 N11 -175.7(7) . . . . ?
C31 C30 C29 N12 0.0 . . . . ?
C29 N11 C24 C25 -179.4(8) . . . . ?
C29 N11 C24 C23 -0.1(13) . . . . ?
C29 N12 C33 C32 0.0 . . . . ?
C25 C24 C23 N9 0.0 . . . . ?
C24 N11 C29 N12 -173.9(6) . . . . ?
C24 N11 C29 C30 2.0(11) . . . . ?
C24 C25 C26 C27 0.0 . . . . ?
C24 C25 C28 N10 1.0(8) . . . . ?
C24 C23 N9 Zn1 -175.9(5) . . . . ?
C24 C23 N9 C27 0.0 . . . . ?
C23 N9 C27 C26 0.0 . . . . ?
N9 C27 C26 C25 0.0 . . . . ?
C26 C25 C24 N11 179.4(6) . . . . ?
C26 C25 C24 C23 0.0 . . . . ?
C26 C25 C28 N10 179.9(6) . . . . ?
C28 N10 N11 C29 179.9(8) . . . . ?
C28 N10 N11 C24 -1.0(9) . . . . ?
C28 C25 C24 N11 -1.6(6) . . . . ?
C28 C25 C24 C23 179.0(7) . . . . ?
C28 C25 C26 C27 -178.7(10) . . . . ?
